data_2218773
loop_
_publ_author_name
'Wojciechowski, Jakub'
'Krawczyk, Henryk'
'Albrecht, \/Lukasz'
'Wolf, Wojciech M.'

_publ_section_title
;<i>rac</i>-(1<i>S</i>,2<i>R</i>)-Diethyl
 6-hydroxy-1-(4-methoxyphenyl)-3-oxo-2,3-dihydro-1<i>H</i>-benzo[<i>f</i>]chromen-2-yl]phosphonate
;
_journal_coeditor_code NG2458
_journal_issue 7
_journal_name_full 'Acta Crystallographica Section E'
_journal_page_first o1240
_journal_page_last o1241
_journal_paper_doi 10.1107/S1600536808015857
_journal_volume 64
_journal_year 2008
_chemical_formula_iupac 'C24 H25 O7 P'
_chemical_formula_moiety 'C24 H25 O7 P'
_chemical_formula_sum 'C24 H25 O7 P'
_chemical_formula_weight 456.41
_chemical_melting_point_gt 396
_chemical_melting_point_lt 398
_chemical_name_systematic
;
rac-(1S,2R)-Diethyl
6-hydroxy-1-(4-methoxyphenyl)-3-oxo-2,3-dihydro-1H-
benzo[f]chromen-2-yl]phosphonate
;
_space_group_IT_number 15
_space_group_name_Hall '-C 2yc'
_symmetry_cell_setting monoclinic
_symmetry_space_group_name_Hall '-C 2yc'
_symmetry_space_group_name_H-M 'C 1 2/c 1'
_atom_sites_solution_hydrogens difmap
_atom_sites_solution_primary direct
_atom_sites_solution_secondary difmap
_audit_creation_method SHELXL97
_cell_angle_alpha 90.00
_cell_angle_beta 111.8060(10)
_cell_angle_gamma 90.00
_cell_formula_units_Z 8
_cell_length_a 21.6231(17)
_cell_length_b 10.0018(8)
_cell_length_c 22.4011(17)
_cell_measurement_reflns_used 8721
_cell_measurement_temperature 293(2)
_cell_measurement_theta_max 23.274
_cell_measurement_theta_min 2.236
_cell_volume 4498.0(6)
_computing_cell_refinement 'SMART (Bruker, 2003)'
_computing_data_collection 'SMART (Bruker, 2003)'
_computing_data_reduction 'SAINT-Plus (Bruker, 2003)'
_computing_molecular_graphics 'SHELXTL (Sheldrick, 2008)'
_computing_publication_material
;
SHELXTL (Sheldrick, 2008) and publCIF (Westrip, 2008)
;
_computing_structure_refinement 'SHELXL97 (Sheldrick, 2008)'
_computing_structure_solution 'SHELXS97 (Sheldrick, 2008)'
_diffrn_ambient_temperature 293(2)
_diffrn_measured_fraction_theta_full 0.997
_diffrn_measured_fraction_theta_max 0.997
_diffrn_measurement_device_type 'Bruker SMART APEX'
_diffrn_measurement_method \w
_diffrn_radiation_monochromator graphite
_diffrn_radiation_source 'fine-focus sealed tube'
_diffrn_radiation_type MoK\a
_diffrn_radiation_wavelength 0.71073
_diffrn_reflns_av_R_equivalents 0.0435
_diffrn_reflns_av_sigmaI/netI 0.0251
_diffrn_reflns_limit_h_max 27
_diffrn_reflns_limit_h_min -27
_diffrn_reflns_limit_k_max 12
_diffrn_reflns_limit_k_min -12
_diffrn_reflns_limit_l_max 28
_diffrn_reflns_limit_l_min -28
_diffrn_reflns_number 37601
_diffrn_reflns_theta_full 27.36
_diffrn_reflns_theta_max 27.36
_diffrn_reflns_theta_min 1.96
_diffrn_standards_decay_% 0
_exptl_absorpt_coefficient_mu 0.165
_exptl_absorpt_correction_T_max 0.976
_exptl_absorpt_correction_T_min 0.951
_exptl_absorpt_correction_type multi-scan
_exptl_absorpt_process_details '(SADABS; Bruker, 2003)'
_exptl_crystal_colour colourless
_exptl_crystal_density_diffrn 1.348
_exptl_crystal_density_method 'not measured'
_exptl_crystal_description prism
_exptl_crystal_F_000 1920
_exptl_crystal_size_max 0.30
_exptl_crystal_size_mid 0.20
_exptl_crystal_size_min 0.15
_refine_diff_density_max 0.296
_refine_diff_density_min -0.364
_refine_ls_extinction_method none
_refine_ls_goodness_of_fit_ref 1.048
_refine_ls_hydrogen_treatment constr
_refine_ls_matrix_type full
_refine_ls_number_parameters 310
_refine_ls_number_reflns 5076
_refine_ls_number_restraints 0
_refine_ls_restrained_S_all 1.048
_refine_ls_R_factor_all 0.0686
_refine_ls_R_factor_gt 0.0450
_refine_ls_shift/su_max 0.001
_refine_ls_shift/su_mean 0.000
_refine_ls_structure_factor_coef Fsqd
_refine_ls_weighting_details 'calc w = 1/[\s^2^(Fo^2^)+(0.0691P)^2^+2.0425P] where P=(Fo^2^+2Fc^2^)/3'
_refine_ls_weighting_scheme calc
_refine_ls_wR_factor_gt 0.1210
_refine_ls_wR_factor_ref 0.1366
_reflns_number_gt 3585
_reflns_number_total 5076
_reflns_threshold_expression I>2\s(I)
_cod_data_source_file ng2458.cif
_cod_data_source_block I
_cod_original_sg_symbol_H-M 'C 2/c'
_cod_database_code 2218773
_cod_database_fobs_code 2218773

loop_
_symmetry_equiv_pos_as_xyz
'x, y, z'
'-x, y, -z+1/2'
'x+1/2, y+1/2, z'
'-x+1/2, y+1/2, -z+1/2'
'-x, -y, -z'
'x, -y, z-1/2'
'-x+1/2, -y+1/2, -z'
'x+1/2, -y+1/2, z-1/2'

loop_
_atom_site_type_symbol
_atom_site_label
_atom_site_fract_x
_atom_site_fract_y
_atom_site_fract_z
_atom_site_U_iso_or_equiv
_atom_site_adp_type
_atom_site_calc_flag
_atom_site_refinement_flags
_atom_site_occupancy
P P 0.85826(2) 0.18689(5) 0.93687(3) 0.04719(16) Uani d . 1
O O1 0.86909(7) 0.50338(13) 0.99316(6) 0.0501(3) Uani d . 1
O O2 0.82123(8) 0.38041(16) 1.04447(7) 0.0612(4) Uani d . 1
O O3 0.82989(9) 0.07064(16) 0.96515(11) 0.0843(6) Uani d . 1
O O4 0.92748(7) 0.22132(16) 0.97264(8) 0.0645(4) Uani d . 1
O O5 0.84281(8) 0.14572(19) 0.86632(8) 0.0751(5) Uani d . 1
O O6 1.00680(7) 0.72224(17) 0.90165(8) 0.0694(5) Uani d . 1
O O7 0.54354(8) 0.70103(17) 0.84382(11) 0.0838(6) Uani d . 1
C C1 0.82904(10) 0.40053(19) 0.99520(10) 0.0464(4) Uani d . 1
C C2 0.79907(9) 0.31862(18) 0.93467(9) 0.0445(4) Uani d . 1
C C3 0.77848(9) 0.40694(18) 0.87347(9) 0.0433(4) Uani d . 1
C C4 0.83847(9) 0.49031(17) 0.87772(9) 0.0411(4) Uani d . 1
C C5 0.85316(9) 0.53228(18) 0.82352(9) 0.0432(4) Uani d . 1
C C6 0.91093(9) 0.60975(19) 0.83255(9) 0.0457(4) Uani d . 1
C C7 0.95280(9) 0.6475(2) 0.89610(10) 0.0492(5) Uani d . 1
C C8 0.93774(10) 0.60900(19) 0.94736(10) 0.0484(5) Uani d . 1
C C9 0.88100(9) 0.53133(18) 0.93693(9) 0.0435(4) Uani d . 1
C C10 0.81079(11) 0.5026(2) 0.75920(10) 0.0540(5) Uani d . 1
C C11 0.82642(13) 0.5444(2) 0.70810(11) 0.0616(6) Uani d . 1
C C12 0.88486(13) 0.6152(2) 0.71814(12) 0.0636(6) Uani d . 1
C C13 0.92573(12) 0.6490(2) 0.77862(11) 0.0567(5) Uani d . 1
C C14 0.71632(9) 0.48976(18) 0.86470(9) 0.0436(4) Uani d . 1
C C15 0.65938(10) 0.4277(2) 0.86667(12) 0.0596(6) Uani d . 1
C C16 0.60208(11) 0.4993(2) 0.85812(13) 0.0667(6) Uani d . 1
C C17 0.60088(11) 0.6368(2) 0.84824(11) 0.0589(5) Uani d . 1
C C18 0.65601(11) 0.6988(2) 0.84519(11) 0.0586(5) Uani d . 1
C C19 0.71301(11) 0.6250(2) 0.85320(10) 0.0525(5) Uani d . 1
C C20 0.85865(19) -0.0622(3) 0.97519(18) 0.0957(10) Uani d . 1
C C21 0.80938(19) -0.1530(3) 0.98260(16) 0.0963(10) Uani d . 1
C C22 0.89018(18) 0.1465(3) 0.83444(15) 0.0930(9) Uani d . 1
C C23 0.90252(16) 0.0103(4) 0.81830(16) 0.0989(10) Uani d . 1
C C24 0.54361(16) 0.8430(3) 0.84361(19) 0.1038(12) Uani d . 1
H H6 1.0276 0.7404 0.9401 0.083 Uiso calc R 1
H H21 0.7610 0.2782 0.9357 0.053 Uiso calc R 1
H H31 0.7679 0.3463 0.8355 0.049 Uiso calc R 1
H H81 0.9632 0.6325 0.9862 0.058 Uiso calc R 1
H H101 0.7706 0.4525 0.7514 0.065 Uiso calc R 1
H H111 0.7983 0.5257 0.6674 0.074 Uiso calc R 1
H H121 0.8960 0.6395 0.6832 0.076 Uiso calc R 1
H H131 0.9646 0.6994 0.7848 0.068 Uiso calc R 1
H H151 0.6601 0.3230 0.8750 0.071 Uiso calc R 1
H H161 0.5596 0.4502 0.8591 0.080 Uiso calc R 1
H H181 0.6553 0.7910 0.8377 0.070 Uiso calc R 1
H H191 0.7487 0.6669 0.8508 0.063 Uiso calc R 1
H H201 0.9030 -0.0639 1.0173 0.115 Uiso calc R 1
H H202 0.8708 -0.0913 0.9351 0.115 Uiso calc R 1
H H211 0.7686 -0.1586 0.9396 0.116 Uiso calc R 1
H H212 0.7941 -0.1177 1.0185 0.116 Uiso calc R 1
H H213 0.8303 -0.2473 0.9950 0.116 Uiso calc R 1
H H221 0.9333 0.1881 0.8636 0.112 Uiso calc R 1
H H222 0.8721 0.2019 0.7940 0.112 Uiso calc R 1
H H231 0.8583 -0.0365 0.7950 0.119 Uiso calc R 1
H H232 0.9286 -0.0405 0.8593 0.119 Uiso calc R 1
H H233 0.9293 0.0130 0.7894 0.119 Uiso calc R 1
H H241 0.5474 0.8736 0.8060 0.125 Uiso calc R 1
H H242 0.5793 0.8740 0.8787 0.125 Uiso calc R 1
H H243 0.5042 0.8741 0.8460 0.125 Uiso calc R 1

loop_
_atom_site_aniso_label
_atom_site_aniso_U_11
_atom_site_aniso_U_22
_atom_site_aniso_U_33
_atom_site_aniso_U_12
_atom_site_aniso_U_13
_atom_site_aniso_U_23
P 0.0439(3) 0.0381(3) 0.0599(3) -0.0019(2) 0.0197(2) -0.0012(2)
O1 0.0655(8) 0.0447(7) 0.0433(7) -0.0119(6) 0.0239(6) -0.0030(6)
O2 0.0725(10) 0.0645(9) 0.0561(9) -0.0060(7) 0.0350(8) 0.0033(7)
O3 0.0837(12) 0.0446(9) 0.1457(18) 0.0093(8) 0.0673(12) 0.0225(10)
O4 0.0446(8) 0.0607(9) 0.0785(11) -0.0006(7) 0.0117(7) -0.0075(8)
O5 0.0616(9) 0.0879(12) 0.0692(11) 0.0157(8) 0.0167(8) -0.0224(9)
O6 0.0543(9) 0.0794(11) 0.0696(10) -0.0216(8) 0.0174(7) 0.0139(8)
O7 0.0596(10) 0.0626(11) 0.1338(17) 0.0164(8) 0.0414(10) 0.0119(10)
C1 0.0509(10) 0.0410(9) 0.0514(11) 0.0028(8) 0.0236(9) 0.0050(8)
C2 0.0418(9) 0.0380(9) 0.0562(11) -0.0040(8) 0.0213(8) 0.0010(8)
C3 0.0451(10) 0.0381(9) 0.0464(10) -0.0037(7) 0.0169(8) -0.0037(8)
C4 0.0412(9) 0.0383(9) 0.0445(10) -0.0008(7) 0.0170(8) 0.0002(7)
C5 0.0448(10) 0.0414(9) 0.0437(10) 0.0087(8) 0.0169(8) 0.0033(8)
C6 0.0461(10) 0.0426(10) 0.0511(11) 0.0087(8) 0.0214(8) 0.0098(8)
C7 0.0418(10) 0.0459(10) 0.0584(12) -0.0003(8) 0.0169(9) 0.0101(9)
C8 0.0493(11) 0.0459(10) 0.0443(11) -0.0060(8) 0.0106(8) 0.0032(8)
C9 0.0514(10) 0.0378(9) 0.0433(10) -0.0006(8) 0.0198(8) 0.0018(7)
C10 0.0553(12) 0.0562(12) 0.0483(12) 0.0062(9) 0.0167(9) -0.0012(9)
C11 0.0753(15) 0.0636(14) 0.0431(11) 0.0190(11) 0.0189(10) 0.0050(10)
C12 0.0793(16) 0.0655(14) 0.0563(13) 0.0187(12) 0.0371(12) 0.0177(11)
C13 0.0600(12) 0.0579(12) 0.0601(14) 0.0096(10) 0.0316(11) 0.0160(10)
C14 0.0445(10) 0.0403(9) 0.0432(10) -0.0030(8) 0.0129(8) -0.0045(8)
C15 0.0497(12) 0.0424(11) 0.0826(16) -0.0040(9) 0.0200(11) -0.0020(10)
C16 0.0469(12) 0.0520(12) 0.0978(19) -0.0041(10) 0.0231(12) -0.0002(12)
C17 0.0513(12) 0.0538(12) 0.0698(14) 0.0071(9) 0.0204(10) 0.0034(10)
C18 0.0631(13) 0.0425(11) 0.0710(14) 0.0055(9) 0.0262(11) 0.0090(10)
C19 0.0526(11) 0.0445(10) 0.0634(13) -0.0034(9) 0.0248(10) 0.0045(9)
C20 0.134(3) 0.0501(14) 0.134(3) 0.0191(15) 0.085(2) 0.0209(15)
C21 0.150(3) 0.0501(14) 0.093(2) -0.0089(17) 0.050(2) -0.0010(14)
C22 0.128(3) 0.091(2) 0.0795(19) 0.0193(19) 0.0617(19) 0.0055(16)
C23 0.093(2) 0.109(2) 0.102(2) 0.0270(19) 0.0449(18) -0.0189(19)
C24 0.084(2) 0.0640(17) 0.169(4) 0.0255(15) 0.053(2) 0.0175(19)

loop_
_atom_type_symbol
_atom_type_description
_atom_type_scat_dispersion_real
_atom_type_scat_dispersion_imag
_atom_type_scat_source
C C 0.0033 0.0016 'International Tables Vol C Tables 4.2.6.8 and 6.1.1.4'
H H 0.0000 0.0000 'International Tables Vol C Tables 4.2.6.8 and 6.1.1.4'
O O 0.0106 0.0060 'International Tables Vol C Tables 4.2.6.8 and 6.1.1.4'
P P 0.1023 0.0942 'International Tables Vol C Tables 4.2.6.8 and 6.1.1.4'

loop_
_geom_angle_atom_site_label_1
_geom_angle_atom_site_label_2
_geom_angle_atom_site_label_3
_geom_angle
_geom_angle_publ_flag
O4 P O5 114.48(10) y
O4 P O3 115.74(11) y
O5 P O3 104.43(11) y
O4 P C2 114.36(9) y
O5 P C2 106.37(9) y
O3 P C2 99.90(9) y
C1 O1 C9 120.89(15) n
C20 O3 P 122.52(17) n
C22 O5 P 125.35(18) n
C7 O6 H6 109.5 ?
C17 O7 C24 117.9(2) ?
O2 C1 O1 118.05(18) ?
O2 C1 C2 125.32(18) ?
O1 C1 C2 116.61(16) ?
C1 C2 C3 111.81(15) ?
C1 C2 P 107.75(13) ?
C3 C2 P 113.78(13) ?
C1 C2 H21 107.8 ?
C3 C2 H21 107.8 ?
P C2 H21 107.8 ?
C4 C3 C14 113.67(15) ?
C4 C3 C2 107.47(15) ?
C14 C3 C2 111.86(15) ?
C4 C3 H31 107.9 ?
C14 C3 H31 107.9 ?
C2 C3 H31 107.9 ?
C9 C4 C5 117.07(17) ?
C9 C4 C3 118.56(16) ?
C5 C4 C3 124.35(16) ?
C6 C5 C10 117.40(18) ?
C6 C5 C4 120.10(17) ?
C10 C5 C4 122.48(18) ?
C13 C6 C5 119.73(19) ?
C13 C6 C7 121.19(19) ?
C5 C6 C7 119.08(17) ?
O6 C7 C8 123.23(19) ?
O6 C7 C6 116.41(18) ?
C8 C7 C6 120.37(18) ?
C7 C8 C9 119.15(19) ?
C7 C8 H81 120.4 ?
C9 C8 H81 120.4 ?
C4 C9 C8 124.20(17) ?
C4 C9 O1 121.96(17) ?
C8 C9 O1 113.77(16) ?
C11 C10 C5 121.0(2) ?
C11 C10 H101 119.5 ?
C5 C10 H101 119.5 ?
C10 C11 C12 120.7(2) ?
C10 C11 H111 119.7 ?
C12 C11 H111 119.7 ?
C13 C12 C11 120.2(2) ?
C13 C12 H121 119.9 ?
C11 C12 H121 119.9 ?
C12 C13 C6 120.9(2) ?
C12 C13 H131 119.6 ?
C6 C13 H131 119.6 ?
C19 C14 C15 117.34(18) ?
C19 C14 C3 122.67(17) ?
C15 C14 C3 119.98(17) ?
C16 C15 C14 121.5(2) ?
C16 C15 H151 119.3 ?
C14 C15 H151 119.3 ?
C15 C16 C17 119.8(2) ?
C15 C16 H161 120.1 ?
C17 C16 H161 120.1 ?
O7 C17 C18 124.5(2) ?
O7 C17 C16 116.0(2) ?
C18 C17 C16 119.4(2) ?
C17 C18 C19 120.0(2) ?
C17 C18 H181 120.0 ?
C19 C18 H181 120.0 ?
C14 C19 C18 121.9(2) ?
C14 C19 H191 119.0 ?
C18 C19 H191 119.0 ?
O3 C20 C21 107.4(3) ?
O3 C20 H201 110.2 ?
C21 C20 H201 110.2 ?
O3 C20 H202 110.2 ?
C21 C20 H202 110.2 ?
H201 C20 H202 108.5 ?
C20 C21 H211 109.5 ?
C20 C21 H212 109.5 ?
H211 C21 H212 109.5 ?
C20 C21 H213 109.5 ?
H211 C21 H213 109.5 ?
H212 C21 H213 109.5 ?
O5 C22 C23 110.2(3) ?
O5 C22 H221 109.6 ?
C23 C22 H221 109.6 ?
O5 C22 H222 109.6 ?
C23 C22 H222 109.6 ?
H221 C22 H222 108.1 ?
C22 C23 H231 109.5 ?
C22 C23 H232 109.5 ?
H231 C23 H232 109.5 ?
C22 C23 H233 109.5 ?
H231 C23 H233 109.5 ?
H232 C23 H233 109.5 ?
O7 C24 H241 109.5 ?
O7 C24 H242 109.5 ?
H241 C24 H242 109.5 ?
O7 C24 H243 109.5 ?
H241 C24 H243 109.5 ?
H242 C24 H243 109.5 ?

loop_
_geom_bond_atom_site_label_1
_geom_bond_atom_site_label_2
_geom_bond_distance
_geom_bond_publ_flag
P O4 1.4524(15) y
P O5 1.5449(17) y
P O3 1.5551(16) y
P C2 1.8248(19) y
O1 C1 1.356(2) y
O1 C9 1.404(2) y
O2 C1 1.194(2) y
O3 C20 1.449(3) y
O5 C22 1.450(3) y
O6 C7 1.352(2) y
O6 H6 0.8309 ?
O7 C17 1.367(3) ?
O7 C24 1.420(3) ?
C1 C2 1.509(3) ?
C2 C3 1.551(3) ?
C2 H21 0.9241 ?
C3 C4 1.515(2) ?
C3 C14 1.528(3) ?
C3 H31 1.0001 ?
C4 C9 1.366(3) ?
C4 C5 1.428(3) ?
C5 C6 1.419(3) ?
C5 C10 1.422(3) ?
C6 C13 1.415(3) ?
C6 C7 1.425(3) ?
C7 C8 1.360(3) ?
C8 C9 1.397(3) ?
C8 H81 0.8711 ?
C10 C11 1.374(3) ?
C10 H101 0.9613 ?
C11 C12 1.392(3) ?
C11 H111 0.9082 ?
C12 C13 1.357(3) ?
C12 H121 0.9322 ?
C13 H131 0.9462 ?
C14 C19 1.374(3) ?
C14 C15 1.394(3) ?
C15 C16 1.381(3) ?
C15 H151 1.0672 ?
C16 C17 1.391(3) ?
C16 H161 1.0483 ?
C17 C18 1.368(3) ?
C18 C19 1.390(3) ?
C18 H181 0.9346 ?
C19 H191 0.8967 ?
C20 C21 1.455(4) ?
C20 H201 1.0668 ?
C20 H202 1.0668 ?
C21 H211 1.0385 ?
C21 H212 1.0385 ?
C21 H213 1.0385 ?
C22 C23 1.459(4) ?
C22 H221 1.0092 ?
C22 H222 1.0092 ?
C23 H231 1.0166 ?
C23 H232 1.0166 ?
C23 H233 1.0166 ?
C24 H241 0.9270 ?
C24 H242 0.9270 ?
C24 H243 0.9270 ?

loop_
_geom_hbond_atom_site_label_D
_geom_hbond_atom_site_label_H
_geom_hbond_atom_site_label_A
_geom_hbond_site_symmetry_A
_geom_hbond_distance_DH
_geom_hbond_distance_HA
_geom_hbond_distance_DA
_geom_hbond_angle_DHA
_geom_hbond_publ_flag
O6 H6 O4 5_767 0.83 1.87 2.701(2) 178 y

loop_
_geom_torsion_atom_site_label_1
_geom_torsion_atom_site_label_2
_geom_torsion_atom_site_label_3
_geom_torsion_atom_site_label_4
_geom_torsion
_geom_torsion_publ_flag
O4 P C2 C1 -28.73(16) y
O5 P C2 C3 -31.54(16) y
O4 P O3 C20 -58.5(3) ?
O5 P O3 C20 68.3(3) ?
C2 P O3 C20 178.2(2) ?
O4 P O5 C22 -3.4(3) ?
O3 P O5 C22 -131.0(2) ?
C2 P O5 C22 123.9(2) ?
C9 O1 C1 O2 179.21(17) ?
C9 O1 C1 C2 0.5(2) ?
O2 C1 C2 C3 143.09(19) ?
O1 C1 C2 C3 -38.3(2) ?
O2 C1 C2 P -91.2(2) ?
O1 C1 C2 P 87.41(17) ?
O5 P C2 C1 -156.12(13) ?
O3 P C2 C1 95.53(15) ?
O4 P C2 C3 95.84(15) ?
O5 P C2 C3 -31.54(16) ?
O3 P C2 C3 -139.90(15) ?
C1 C2 C3 C4 52.53(19) ?
P C2 C3 C4 -69.83(17) ?
C1 C2 C3 C14 -72.89(19) ?
P C2 C3 C14 164.74(12) ?
C14 C3 C4 C9 90.9(2) ?
C2 C3 C4 C9 -33.4(2) ?
C14 C3 C4 C5 -87.6(2) ?
C2 C3 C4 C5 148.11(17) ?
C9 C4 C5 C6 1.9(3) ?
C3 C4 C5 C6 -179.65(16) ?
C9 C4 C5 C10 -176.39(17) ?
C3 C4 C5 C10 2.1(3) ?
C10 C5 C6 C13 -2.8(3) ?
C4 C5 C6 C13 178.90(17) ?
C10 C5 C6 C7 176.76(17) ?
C4 C5 C6 C7 -1.6(3) ?
C13 C6 C7 O6 0.0(3) ?
C5 C6 C7 O6 -179.46(17) ?
C13 C6 C7 C8 179.94(18) ?
C5 C6 C7 C8 0.4(3) ?
O6 C7 C8 C9 -179.72(18) ?
C6 C7 C8 C9 0.4(3) ?
C5 C4 C9 C8 -1.1(3) ?
C3 C4 C9 C8 -179.64(17) ?
C5 C4 C9 O1 175.78(15) ?
C3 C4 C9 O1 -2.8(3) ?
C7 C8 C9 C4 -0.1(3) ?
C7 C8 C9 O1 -177.13(17) ?
C1 O1 C9 C4 22.1(3) ?
C1 O1 C9 C8 -160.77(17) ?
C6 C5 C10 C11 1.8(3) ?
C4 C5 C10 C11 -179.95(18) ?
C5 C10 C11 C12 1.1(3) ?
C10 C11 C12 C13 -3.0(3) ?
C11 C12 C13 C6 1.9(3) ?
C5 C6 C13 C12 1.0(3) ?
C7 C6 C13 C12 -178.5(2) ?
C4 C3 C14 C19 8.2(3) ?
C2 C3 C14 C19 130.13(19) ?
C4 C3 C14 C15 -173.41(18) ?
C2 C3 C14 C15 -51.5(2) ?
C19 C14 C15 C16 -0.7(3) ?
C3 C14 C15 C16 -179.2(2) ?
C14 C15 C16 C17 -1.0(4) ?
C24 O7 C17 C18 -7.7(4) ?
C24 O7 C17 C16 170.6(3) ?
C15 C16 C17 O7 -176.4(2) ?
C15 C16 C17 C18 2.0(4) ?
O7 C17 C18 C19 177.0(2) ?
C16 C17 C18 C19 -1.3(4) ?
C15 C14 C19 C18 1.4(3) ?
C3 C14 C19 C18 179.84(19) ?
C17 C18 C19 C14 -0.4(3) ?
P O3 C20 C21 -162.7(2) ?
P O5 C22 C23 114.1(3) ?
